data_2225588
loop_
_publ_author_name
'Huang, Hui-Ming'
'Chen, Gen-Lin'
'Li, Min'
'Tu, Guo-Gang'
'Liu, Cheng-Mei'

_publ_section_title
;
 (2<i>R</i>,3<i>R</i>)-<i>N</i>-(4-Chlorophenyl)-2,3-dihydroxy-<i>N</i>'-(5-phenyl-1,3,4-thiadiazol-2-yl)succinamide
;
_journal_coeditor_code IM2182
_journal_issue 4
_journal_name_full 'Acta Crystallographica Section E'
_journal_page_first o765
_journal_paper_doi 10.1107/S1600536810007919
_journal_volume 66
_journal_year 2010
_chemical_formula_iupac 'C18 H15 Cl N4 O4 S'
_chemical_formula_moiety 'C18 H15 Cl N4 O4 S'
_chemical_formula_sum 'C18 H15 Cl N4 O4 S'
_chemical_formula_weight 418.85
_chemical_name_systematic
;
(2<i>R</i>,3<i>R</i>)-<i>N</i>-(4-Chlorophenyl)-2,3-dihydroxy-<i>N</i>'-(5-
phenyl-1,3,4-thiadiazol-2-yl)succinamide
;
_space_group_IT_number 5
_symmetry_cell_setting monoclinic
_symmetry_space_group_name_Hall 'C 2y'
_symmetry_space_group_name_H-M 'C 1 2 1'
_atom_sites_solution_hydrogens geom
_atom_sites_solution_primary direct
_atom_sites_solution_secondary difmap
_audit_creation_method SHELXL-97
_cell_angle_alpha 90.00
_cell_angle_beta 98.3150(10)
_cell_angle_gamma 90.00
_cell_formula_units_Z 4
_cell_length_a 41.381(3)
_cell_length_b 5.1744(5)
_cell_length_c 8.7442(9)
_cell_measurement_reflns_used 2277
_cell_measurement_temperature 298(2)
_cell_measurement_theta_max 27.943
_cell_measurement_theta_min 2.354
_cell_volume 1852.6(3)
_computing_cell_refinement 'SAINT (Bruker, 2001)'
_computing_data_collection 'SMART (Bruker, 2001)'
_computing_data_reduction 'SAINT (Bruker, 2001)'
_computing_molecular_graphics 'SHELXTL (Sheldrick, 2008)'
_computing_publication_material 'SHELXTL (Sheldrick, 2008)'
_computing_structure_refinement 'SHELXL97 (Sheldrick, 2008)'
_computing_structure_solution 'SHELXS97 (Sheldrick, 2008)'
_diffrn_ambient_temperature 298(2)
_diffrn_measured_fraction_theta_full 0.997
_diffrn_measured_fraction_theta_max 0.997
_diffrn_measurement_device_type 'Bruker SMART CCD area-detector'
_diffrn_measurement_method 'phi and omega scans'
_diffrn_radiation_monochromator graphite
_diffrn_radiation_source 'fine-focus sealed tube'
_diffrn_radiation_type MoK\a
_diffrn_radiation_wavelength 0.71073
_diffrn_reflns_av_R_equivalents 0.0221
_diffrn_reflns_av_sigmaI/netI 0.0340
_diffrn_reflns_limit_h_max 48
_diffrn_reflns_limit_h_min -44
_diffrn_reflns_limit_k_max 4
_diffrn_reflns_limit_k_min -6
_diffrn_reflns_limit_l_max 10
_diffrn_reflns_limit_l_min -10
_diffrn_reflns_number 4632
_diffrn_reflns_theta_full 25.01
_diffrn_reflns_theta_max 25.01
_diffrn_reflns_theta_min 1.99
_exptl_absorpt_coefficient_mu 0.353
_exptl_absorpt_correction_T_max 0.9622
_exptl_absorpt_correction_T_min 0.8545
_exptl_absorpt_correction_type multi-scan
_exptl_absorpt_process_details '(SADABS; Sheldrick, 1996)'
_exptl_crystal_colour colourless
_exptl_crystal_density_diffrn 1.502
_exptl_crystal_density_method 'not measured'
_exptl_crystal_description block
_exptl_crystal_F_000 864
_exptl_crystal_size_max 0.46
_exptl_crystal_size_mid 0.40
_exptl_crystal_size_min 0.11
_refine_diff_density_max 0.187
_refine_diff_density_min -0.151
_refine_ls_abs_structure_details 'Flack (1983), 863 Friedel pairs'
_refine_ls_abs_structure_Flack 0.03(8)
_refine_ls_extinction_method none
_refine_ls_goodness_of_fit_ref 1.041
_refine_ls_hydrogen_treatment constr
_refine_ls_matrix_type full
_refine_ls_number_parameters 253
_refine_ls_number_reflns 2697
_refine_ls_number_restraints 1
_refine_ls_restrained_S_all 1.041
_refine_ls_R_factor_all 0.0443
_refine_ls_R_factor_gt 0.0355
_refine_ls_shift/su_max 0.001
_refine_ls_shift/su_mean 0.000
_refine_ls_structure_factor_coef Fsqd
_refine_ls_weighting_details 'calc w=1/[\s^2^(Fo^2^)+(0.0471P)^2^+0.5765P] where P=(Fo^2^+2Fc^2^)/3'
_refine_ls_weighting_scheme calc
_refine_ls_wR_factor_gt 0.0844
_refine_ls_wR_factor_ref 0.0910
_reflns_number_gt 2319
_reflns_number_total 2697
_reflns_threshold_expression I>2sigma(I)
_cod_data_source_file im2182.cif
_cod_data_source_block I
_cod_depositor_comments
;
The following automatic conversions were performed:
'_symmetry_cell_setting' value 'Monoclinic' changed to 'monoclinic'
according to '/home/saulius/struct/CIF-dictionaries/cif_core.dic'
dictionary named 'cif_core.dic' version 2.4.1 from 2010-06-29.

Automatic conversion script
Id: cif_fix_enum 1527 2010-12-29 10:47:43Z saulius 
;
_cod_original_sg_symbol_H-M 'C 2'
_cod_database_code 2225588
_cod_database_fobs_code 2225588

loop_
_symmetry_equiv_pos_as_xyz
'x, y, z'
'-x, y, -z'
'x+1/2, y+1/2, z'
'-x+1/2, y+1/2, -z'

loop_
_atom_site_type_symbol
_atom_site_label
_atom_site_fract_x
_atom_site_fract_y
_atom_site_fract_z
_atom_site_U_iso_or_equiv
_atom_site_adp_type
_atom_site_calc_flag
_atom_site_refinement_flags
_atom_site_occupancy
_atom_site_disorder_assembly
_atom_site_disorder_group
Cl Cl1 0.51651(2) 0.5674(3) 0.31490(11) 0.0776(4) Uani d . 1 . .
N N1 0.82422(6) 0.6761(7) 0.6878(3) 0.0533(8) Uani d . 1 . .
N N2 0.85606(6) 0.7102(6) 0.7553(3) 0.0510(8) Uani d . 1 . .
N N3 0.77780(5) 0.4311(5) 0.7013(3) 0.0438(7) Uani d . 1 . .
H H3B 0.7686 0.5112 0.6203 0.053 Uiso calc R 1 . .
N N4 0.64966(5) 0.5279(6) 0.6689(3) 0.0412(6) Uani d . 1 . .
H H4A 0.6589 0.6749 0.6906 0.049 Uiso calc R 1 . .
O O1 0.76958(5) 0.1304(5) 0.8778(3) 0.0567(7) Uani d . 1 . .
O O2 0.65669(5) 0.0938(5) 0.7001(3) 0.0587(6) Uani d . 1 . .
O O3 0.72236(4) 0.3604(6) 0.5396(2) 0.0508(6) Uani d . 1 . .
H H3 0.7052 0.3206 0.4860 0.076 Uiso calc R 1 . .
O O4 0.70977(5) 0.6252(4) 0.8040(2) 0.0485(6) Uani d . 1 . .
H H4 0.7120 0.6645 0.8958 0.073 Uiso calc R 1 . .
S S1 0.833503(16) 0.34609(19) 0.90607(8) 0.0471(2) Uani d . 1 . .
C C1 0.75941(7) 0.2576(6) 0.7638(3) 0.0394(8) Uani d . 1 . .
C C2 0.72451(6) 0.2352(7) 0.6839(3) 0.0404(8) Uani d . 1 . .
H H2 0.7187 0.0524 0.6681 0.048 Uiso calc R 1 . .
C C3 0.70219(6) 0.3600(7) 0.7875(3) 0.0378(6) Uani d . 1 . .
H H3A 0.7059 0.2776 0.8894 0.045 Uiso calc R 1 . .
C C4 0.66679(6) 0.3166(7) 0.7157(3) 0.0386(7) Uani d . 1 . .
C C5 0.80992(7) 0.4943(7) 0.7539(3) 0.0412(8) Uani d . 1 . .
C C6 0.86447(6) 0.5530(7) 0.8697(3) 0.0374(7) Uani d . 1 . .
C C7 0.89748(6) 0.5497(7) 0.9587(3) 0.0363(7) Uani d . 1 . .
C C8 0.92006(7) 0.7319(7) 0.9290(4) 0.0510(9) Uani d . 1 . .
H H8 0.9142 0.8595 0.8553 0.061 Uiso calc R 1 . .
C C9 0.95150(8) 0.7257(8) 1.0084(4) 0.0590(10) Uani d . 1 . .
H H9 0.9667 0.8478 0.9869 0.071 Uiso calc R 1 . .
C C10 0.96029(7) 0.5415(8) 1.1180(4) 0.0557(9) Uani d . 1 . .
H H10 0.9814 0.5391 1.1716 0.067 Uiso calc R 1 . .
C C11 0.93800(7) 0.3592(9) 1.1492(4) 0.0558(9) Uani d . 1 . .
H H11 0.9441 0.2335 1.2238 0.067 Uiso calc R 1 . .
C C12 0.90653(7) 0.3624(8) 1.0698(3) 0.0469(8) Uani d . 1 . .
H H12 0.8915 0.2389 1.0911 0.056 Uiso calc R 1 . .
C C13 0.61733(6) 0.5301(7) 0.5857(3) 0.0373(7) Uani d . 1 . .
C C14 0.60929(7) 0.7228(7) 0.4779(3) 0.0464(8) Uani d . 1 . .
H H14 0.6250 0.8437 0.4602 0.056 Uiso calc R 1 . .
C C15 0.57817(8) 0.7379(7) 0.3959(4) 0.0505(9) Uani d . 1 . .
H H15 0.5727 0.8704 0.3251 0.061 Uiso calc R 1 . .
C C16 0.55547(7) 0.5544(7) 0.4205(3) 0.0465(8) Uani d . 1 . .
C C17 0.56310(6) 0.3612(8) 0.5266(4) 0.0505(8) Uani d . 1 . .
H H17 0.5475 0.2388 0.5428 0.061 Uiso calc R 1 . .
C C18 0.59436(6) 0.3490(8) 0.6101(3) 0.0455(7) Uani d . 1 . .
H H18 0.5997 0.2183 0.6824 0.055 Uiso calc R 1 . .

loop_
_atom_site_aniso_label
_atom_site_aniso_U_11
_atom_site_aniso_U_22
_atom_site_aniso_U_33
_atom_site_aniso_U_12
_atom_site_aniso_U_13
_atom_site_aniso_U_23
Cl1 0.0454(5) 0.1052(10) 0.0745(6) 0.0098(6) -0.0174(4) -0.0027(6)
N1 0.0330(13) 0.072(2) 0.0507(15) -0.0065(14) -0.0070(11) 0.0187(15)
N2 0.0342(13) 0.067(2) 0.0487(15) -0.0096(14) -0.0045(11) 0.0138(15)
N3 0.0319(12) 0.057(2) 0.0389(13) -0.0026(12) -0.0077(10) 0.0075(12)
N4 0.0353(12) 0.0280(14) 0.0570(14) -0.0032(12) -0.0039(10) -0.0028(13)
O1 0.0445(11) 0.0624(18) 0.0572(13) -0.0051(12) -0.0125(10) 0.0186(13)
O2 0.0386(11) 0.0314(14) 0.1006(18) -0.0036(11) -0.0086(11) 0.0009(13)
O3 0.0376(10) 0.0773(17) 0.0334(10) -0.0068(13) -0.0091(8) -0.0006(12)
O4 0.0474(12) 0.0397(14) 0.0545(12) -0.0058(11) -0.0056(9) -0.0140(10)
S1 0.0327(3) 0.0557(6) 0.0486(4) -0.0064(4) -0.0085(3) 0.0129(4)
C1 0.0365(15) 0.043(2) 0.0369(15) 0.0019(14) -0.0022(13) -0.0028(14)
C2 0.0332(15) 0.042(2) 0.0422(16) -0.0023(14) -0.0063(12) -0.0065(15)
C3 0.0371(14) 0.0351(17) 0.0385(14) -0.0033(16) -0.0036(11) 0.0013(16)
C4 0.0350(14) 0.0327(19) 0.0469(15) -0.0010(15) 0.0023(12) -0.0036(15)
C5 0.0333(14) 0.053(2) 0.0356(14) 0.0019(15) -0.0020(12) 0.0008(15)
C6 0.0333(14) 0.043(2) 0.0347(14) 0.0013(15) 0.0020(11) -0.0008(15)
C7 0.0284(13) 0.042(2) 0.0374(14) -0.0007(14) 0.0016(11) -0.0050(15)
C8 0.0420(17) 0.055(2) 0.0530(19) -0.0029(17) -0.0049(14) 0.0103(17)
C9 0.0375(17) 0.066(3) 0.071(2) -0.0122(17) -0.0017(16) 0.007(2)
C10 0.0316(15) 0.062(3) 0.068(2) 0.0018(18) -0.0092(14) 0.000(2)
C11 0.0433(16) 0.061(2) 0.0585(19) 0.007(2) -0.0093(14) 0.012(2)
C12 0.0386(14) 0.048(2) 0.0519(17) -0.0052(18) -0.0012(13) 0.0067(19)
C13 0.0312(13) 0.0354(18) 0.0439(15) 0.0022(14) 0.0011(11) -0.0047(15)
C14 0.0459(17) 0.040(2) 0.0516(18) -0.0033(15) 0.0001(14) 0.0037(16)
C15 0.0555(19) 0.046(2) 0.0463(17) 0.0077(17) -0.0040(15) 0.0056(16)
C16 0.0377(15) 0.053(2) 0.0461(16) 0.0080(18) -0.0027(13) -0.0106(17)
C17 0.0324(14) 0.047(2) 0.071(2) -0.0044(18) 0.0031(14) -0.001(2)
C18 0.0354(14) 0.0396(19) 0.0599(18) 0.0019(17) 0.0014(13) 0.0069(19)

loop_
_atom_type_symbol
_atom_type_description
_atom_type_scat_dispersion_real
_atom_type_scat_dispersion_imag
_atom_type_scat_source
C C 0.0033 0.0016 'International Tables Vol C Tables 4.2.6.8 and 6.1.1.4'
H H 0.0000 0.0000 'International Tables Vol C Tables 4.2.6.8 and 6.1.1.4'
O O 0.0106 0.0060 'International Tables Vol C Tables 4.2.6.8 and 6.1.1.4'
N N 0.0061 0.0033 'International Tables Vol C Tables 4.2.6.8 and 6.1.1.4'
S S 0.1246 0.1234 'International Tables Vol C Tables 4.2.6.8 and 6.1.1.4'
Cl Cl 0.1484 0.1585 'International Tables Vol C Tables 4.2.6.8 and 6.1.1.4'

loop_
_geom_angle_atom_site_label_1
_geom_angle_atom_site_label_2
_geom_angle_atom_site_label_3
_geom_angle_site_symmetry_1
_geom_angle_site_symmetry_3
_geom_angle
_geom_angle_publ_flag
C5 N1 N2 . . 112.0(2) ?
C6 N2 N1 . . 112.6(3) ?
C1 N3 C5 . . 126.7(2) ?
C1 N3 H3B . . 116.7 ?
C5 N3 H3B . . 116.7 ?
C4 N4 C13 . . 125.5(3) ?
C4 N4 H4A . . 117.3 ?
C13 N4 H4A . . 117.3 ?
C2 O3 H3 . . 109.5 ?
C3 O4 H4 . . 109.5 ?
C5 S1 C6 . . 86.24(14) ?
O1 C1 N3 . . 123.0(3) ?
O1 C1 C2 . . 122.0(3) ?
N3 C1 C2 . . 115.0(2) ?
O3 C2 C1 . . 108.1(2) ?
O3 C2 C3 . . 111.8(3) ?
C1 C2 C3 . . 108.2(2) ?
O3 C2 H2 . . 109.6 ?
C1 C2 H2 . . 109.6 ?
C3 C2 H2 . . 109.6 ?
O4 C3 C4 . . 111.8(3) ?
O4 C3 C2 . . 109.1(2) ?
C4 C3 C2 . . 108.7(2) ?
O4 C3 H3A . . 109.0 ?
C4 C3 H3A . . 109.0 ?
C2 C3 H3A . . 109.0 ?
O2 C4 N4 . . 125.3(3) ?
O2 C4 C3 . . 118.4(3) ?
N4 C4 C3 . . 116.2(3) ?
N1 C5 N3 . . 120.3(3) ?
N1 C5 S1 . . 115.3(2) ?
N3 C5 S1 . . 124.4(3) ?
N2 C6 C7 . . 122.7(3) ?
N2 C6 S1 . . 113.92(19) ?
C7 C6 S1 . . 123.4(2) ?
C8 C7 C12 . . 119.3(2) ?
C8 C7 C6 . . 119.7(3) ?
C12 C7 C6 . . 121.0(3) ?
C7 C8 C9 . . 120.2(3) ?
C7 C8 H8 . . 119.9 ?
C9 C8 H8 . . 119.9 ?
C10 C9 C8 . . 120.3(3) ?
C10 C9 H9 . . 119.8 ?
C8 C9 H9 . . 119.8 ?
C9 C10 C11 . . 120.1(3) ?
C9 C10 H10 . . 120.0 ?
C11 C10 H10 . . 120.0 ?
C10 C11 C12 . . 120.1(3) ?
C10 C11 H11 . . 119.9 ?
C12 C11 H11 . . 119.9 ?
C11 C12 C7 . . 120.0(3) ?
C11 C12 H12 . . 120.0 ?
C7 C12 H12 . . 120.0 ?
C18 C13 C14 . . 119.7(3) ?
C18 C13 N4 . . 122.3(3) ?
C14 C13 N4 . . 118.0(3) ?
C13 C14 C15 . . 120.6(3) ?
C13 C14 H14 . . 119.7 ?
C15 C14 H14 . . 119.7 ?
C16 C15 C14 . . 119.1(3) ?
C16 C15 H15 . . 120.4 ?
C14 C15 H15 . . 120.4 ?
C17 C16 C15 . . 121.0(3) ?
C17 C16 Cl1 . . 119.6(3) ?
C15 C16 Cl1 . . 119.5(3) ?
C16 C17 C18 . . 119.6(3) ?
C16 C17 H17 . . 120.2 ?
C18 C17 H17 . . 120.2 ?
C13 C18 C17 . . 120.0(3) ?
C13 C18 H18 . . 120.0 ?
C17 C18 H18 . . 120.0 ?

loop_
_geom_bond_atom_site_label_1
_geom_bond_atom_site_label_2
_geom_bond_site_symmetry_2
_geom_bond_distance
_geom_bond_publ_flag
Cl1 C16 . 1.739(3) ?
N1 C5 . 1.292(4) ?
N1 N2 . 1.375(3) ?
N2 C6 . 1.297(4) ?
N3 C1 . 1.343(4) ?
N3 C5 . 1.381(3) ?
N3 H3B . 0.8600 ?
N4 C4 . 1.335(4) ?
N4 C13 . 1.427(3) ?
N4 H4A . 0.8600 ?
O1 C1 . 1.218(3) ?
O2 C4 . 1.227(4) ?
O3 C2 . 1.410(4) ?
O3 H3 . 0.8200 ?
O4 C3 . 1.411(4) ?
O4 H4 . 0.8200 ?
S1 C5 . 1.713(3) ?
S1 C6 . 1.734(3) ?
C1 C2 . 1.515(4) ?
C2 C3 . 1.528(4) ?
C2 H2 . 0.9800 ?
C3 C4 . 1.525(3) ?
C3 H3A . 0.9800 ?
C6 C7 . 1.471(3) ?
C7 C8 . 1.379(4) ?
C7 C12 . 1.385(5) ?
C8 C9 . 1.384(4) ?
C8 H8 . 0.9300 ?
C9 C10 . 1.363(5) ?
C9 H9 . 0.9300 ?
C10 C11 . 1.374(5) ?
C10 H10 . 0.9300 ?
C11 C12 . 1.384(4) ?
C11 H11 . 0.9300 ?
C12 H12 . 0.9300 ?
C13 C18 . 1.373(4) ?
C13 C14 . 1.380(5) ?
C14 C15 . 1.383(4) ?
C14 H14 . 0.9300 ?
C15 C16 . 1.374(5) ?
C15 H15 . 0.9300 ?
C16 C17 . 1.369(5) ?
C17 C18 . 1.392(4) ?
C17 H17 . 0.9300 ?
C18 H18 . 0.9300 ?

loop_
_geom_hbond_atom_site_label_D
_geom_hbond_atom_site_label_H
_geom_hbond_atom_site_label_A
_geom_hbond_site_symmetry_A
_geom_hbond_distance_DH
_geom_hbond_distance_HA
_geom_hbond_distance_DA
_geom_hbond_angle_DHA
O3 H3 N1 4_646 0.82 1.95 2.733(3) 159
N3 H3B O3 4_656 0.86 2.35 3.061(4) 140
O4 H4 O1 4_657 0.82 2.02 2.790(3) 155
N4 H4A O2 1_565 0.86 2.17 2.951(4) 151

loop_
_geom_torsion_atom_site_label_1
_geom_torsion_atom_site_label_2
_geom_torsion_atom_site_label_3
_geom_torsion_atom_site_label_4
_geom_torsion_site_symmetry_1
_geom_torsion_site_symmetry_2
_geom_torsion_site_symmetry_3
_geom_torsion_site_symmetry_4
_geom_torsion
_geom_torsion_publ_flag
C5 N1 N2 C6 . . . . -0.1(4) ?
C5 N3 C1 O1 . . . . -0.5(5) ?
C5 N3 C1 C2 . . . . 178.1(3) ?
O1 C1 C2 O3 . . . . -167.3(3) ?
N3 C1 C2 O3 . . . . 14.1(4) ?
O1 C1 C2 C3 . . . . 71.5(4) ?
N3 C1 C2 C3 . . . . -107.1(3) ?
O3 C2 C3 O4 . . . . -55.8(3) ?
C1 C2 C3 O4 . . . . 63.0(3) ?
O3 C2 C3 C4 . . . . 66.4(3) ?
C1 C2 C3 C4 . . . . -174.8(3) ?
C13 N4 C4 O2 . . . . -3.5(5) ?
C13 N4 C4 C3 . . . . 173.6(2) ?
O4 C3 C4 O2 . . . . -177.4(3) ?
C2 C3 C4 O2 . . . . 62.1(4) ?
O4 C3 C4 N4 . . . . 5.3(3) ?
C2 C3 C4 N4 . . . . -115.3(3) ?
N2 N1 C5 N3 . . . . -179.7(3) ?
N2 N1 C5 S1 . . . . 0.4(4) ?
C1 N3 C5 N1 . . . . -176.0(3) ?
C1 N3 C5 S1 . . . . 3.9(5) ?
C6 S1 C5 N1 . . . . -0.4(3) ?
C6 S1 C5 N3 . . . . 179.6(3) ?
N1 N2 C6 C7 . . . . 179.1(3) ?
N1 N2 C6 S1 . . . . -0.2(4) ?
C5 S1 C6 N2 . . . . 0.4(3) ?
C5 S1 C6 C7 . . . . -179.0(3) ?
N2 C6 C7 C8 . . . . 5.0(5) ?
S1 C6 C7 C8 . . . . -175.8(2) ?
N2 C6 C7 C12 . . . . -173.5(3) ?
S1 C6 C7 C12 . . . . 5.8(4) ?
C12 C7 C8 C9 . . . . 0.6(5) ?
C6 C7 C8 C9 . . . . -177.9(3) ?
C7 C8 C9 C10 . . . . -0.8(6) ?
C8 C9 C10 C11 . . . . 0.6(6) ?
C9 C10 C11 C12 . . . . -0.2(6) ?
C10 C11 C12 C7 . . . . 0.0(6) ?
C8 C7 C12 C11 . . . . -0.2(5) ?
C6 C7 C12 C11 . . . . 178.3(3) ?
C4 N4 C13 C18 . . . . 34.5(4) ?
C4 N4 C13 C14 . . . . -145.7(3) ?
C18 C13 C14 C15 . . . . 1.1(5) ?
N4 C13 C14 C15 . . . . -178.7(3) ?
C13 C14 C15 C16 . . . . -1.5(5) ?
C14 C15 C16 C17 . . . . 1.2(5) ?
C14 C15 C16 Cl1 . . . . -178.6(2) ?
C15 C16 C17 C18 . . . . -0.5(5) ?
Cl1 C16 C17 C18 . . . . 179.4(3) ?
C14 C13 C18 C17 . . . . -0.2(5) ?
N4 C13 C18 C17 . . . . 179.5(3) ?
C16 C17 C18 C13 . . . . -0.1(5) ?

loop_
_cod_related_entry_id
_cod_related_entry_database
_cod_related_entry_code
1 ChemSpider 24744625
